data_9016129
loop_
_publ_author_name
'Zadov, A. E.'
'Gazeev, V. M.'
'Pertsev, N. N.'
'Gurbanov, A. G.'
'Gobechiya, E. R.'
'Yamnova, N. A.'
'Chukanov, N. V.'

_publ_section_title
;
 Calcioolivine, gamma-Ca2SiO4, an old and new mineral species
 Kabarda-Balkaria Republic, Russia
;
_journal_name_full 'Geology of Ore Deposits'
_journal_page_first 741
_journal_page_last 749
_journal_paper_doi 10.1134/S1075701509080066
_journal_volume 51
_journal_year 2009
_chemical_compound_source 'Mt. Lakargi, Upper Chegem Plateau, northern Caucasus,'
_chemical_formula_sum 'Ca2 O4 Si'
_chemical_name_mineral Calcioolivine
_space_group_IT_number 62
_symmetry_space_group_name_Hall '-P 2c 2ab'
_symmetry_space_group_name_H-M 'P b n m'
_cell_angle_alpha 90
_cell_angle_beta 90
_cell_angle_gamma 90
_cell_length_a 5.074
_cell_length_b 11.211
_cell_length_c 6.753
_cell_formula_units_Z 4
_cell_volume 384.142
_database_code_amcsd 0018297
_exptl_crystal_density_diffrn 2.978
_cod_original_formula_sum 'Ca2 Si O4'
_cod_database_code 9016129

loop_
_space_group_symop_operation_xyz
x,y,z
x,y,1/2-z
-x,-y,1/2+z
1/2+x,1/2-y,1/2+z
1/2-x,1/2+y,1/2-z
1/2-x,1/2+y,z
1/2+x,1/2-y,-z
-x,-y,-z

loop_
_atom_site_label
_atom_site_fract_x
_atom_site_fract_y
_atom_site_fract_z
_atom_site_U_iso_or_equiv
Ca1 0.00000 0.00000 0.00000 0.04939
Ca2 0.98900 0.27960 0.25000 0.04813
Si 0.42970 0.09910 0.25000 0.04306
O1 0.74100 0.09020 0.25000 0.04559
O2 0.29500 0.96190 0.25000 0.02153
O3 0.30000 0.16040 0.05960 0.03293

loop_
_cod_related_entry_id
_cod_related_entry_database
_cod_related_entry_code
1 AMCSD 0018297
